data_7212561
loop_
_publ_author_name
'Zhuang, Gui-Lin'
'Kong, Xiang-Jian'
'Long, La-Sheng'
'Huang, Rong-Bin'
'Zheng, Lan-Sun'

_publ_section_title
;
 Effect of lanthanide contraction on crystal structures of lanthanide
 coordination polymers with 2,5-piperazinedione-1,4-diacetic acid
;
_journal_issue 10
_journal_name_full CrystEngComm
_journal_page_first 2691
_journal_paper_doi 10.1039/c001537g
_journal_volume 12
_journal_year 2010
_chemical_formula_sum 'C12 H18 La N3 O12'
_chemical_formula_weight 535.20
_chemical_name_systematic
;
?
;
_space_group_IT_number 2
_symmetry_cell_setting triclinic
_symmetry_space_group_name_Hall '-P 1'
_symmetry_space_group_name_H-M 'P -1'
_atom_sites_solution_hydrogens geom
_atom_sites_solution_primary direct
_atom_sites_solution_secondary difmap
_audit_creation_method SHELXL-97
_cell_angle_alpha 85.912(4)
_cell_angle_beta 84.811(3)
_cell_angle_gamma 83.249(3)
_cell_formula_units_Z 2
_cell_length_a 4.5588(2)
_cell_length_b 11.9018(5)
_cell_length_c 15.8005(6)
_cell_measurement_reflns_used 6464
_cell_measurement_temperature 173(2)
_cell_measurement_theta_max 32.6908
_cell_measurement_theta_min 3.8839
_cell_volume 846.27(6)
_computing_cell_refinement 'CrysAlis RED'
_computing_data_collection 'CrysAlis CCD'
_computing_data_reduction 'CrysAlis RED'
_computing_molecular_graphics 'SHELXL-97 (Sheldrick, 1997)'
_computing_publication_material 'SHELXL-97 (Sheldrick, 1997)'
_computing_structure_refinement 'SHELXL-97 (Sheldrick, 1997)'
_computing_structure_solution 'SHELXS-97 (Sheldrick, 1990)'
_diffrn_ambient_temperature 173(2)
_diffrn_measured_fraction_theta_full 0.979
_diffrn_measured_fraction_theta_max 0.979
_diffrn_measurement_device_type 'CrysAlis CCD, Oxford Diffraction Ltd.'
_diffrn_measurement_method 'phi and omega scans'
_diffrn_radiation_monochromator graphite
_diffrn_radiation_source 'Enhance (Mo) X-ray Source'
_diffrn_radiation_type MoK\a
_diffrn_radiation_wavelength 0.71073
_diffrn_reflns_av_R_equivalents 0.0321
_diffrn_reflns_av_sigmaI/netI 0.0428
_diffrn_reflns_limit_h_max 5
_diffrn_reflns_limit_h_min -5
_diffrn_reflns_limit_k_max 14
_diffrn_reflns_limit_k_min -14
_diffrn_reflns_limit_l_max 19
_diffrn_reflns_limit_l_min -19
_diffrn_reflns_number 8485
_diffrn_reflns_theta_full 25.99
_diffrn_reflns_theta_max 25.99
_diffrn_reflns_theta_min 3.89
_exptl_absorpt_coefficient_mu 2.599
_exptl_absorpt_correction_T_max 0.7811
_exptl_absorpt_correction_T_min 0.5094
_exptl_absorpt_correction_type multi-scan
_exptl_absorpt_process_details 'CrysAlis RED'
_exptl_crystal_colour colourless
_exptl_crystal_density_diffrn 2.100
_exptl_crystal_density_meas ?
_exptl_crystal_density_method 'not measured'
_exptl_crystal_description needle
_exptl_crystal_F_000 528
_exptl_crystal_size_max 0.30
_exptl_crystal_size_mid 0.10
_exptl_crystal_size_min 0.10
_refine_diff_density_max 0.673
_refine_diff_density_min -0.564
_refine_diff_density_rms 0.099
_refine_ls_extinction_method none
_refine_ls_goodness_of_fit_ref 0.984
_refine_ls_hydrogen_treatment constr
_refine_ls_matrix_type full
_refine_ls_number_parameters 253
_refine_ls_number_reflns 3276
_refine_ls_number_restraints 0
_refine_ls_restrained_S_all 0.984
_refine_ls_R_factor_all 0.0278
_refine_ls_R_factor_gt 0.0220
_refine_ls_shift/su_max 0.001
_refine_ls_shift/su_mean 0.000
_refine_ls_structure_factor_coef Fsqd
_refine_ls_weighting_details 'calc w=1/[\s^2^(Fo^2^)+(0.0260P)^2^+0.0000P] where P=(Fo^2^+2Fc^2^)/3'
_refine_ls_weighting_scheme calc
_refine_ls_wR_factor_gt 0.0495
_refine_ls_wR_factor_ref 0.0505
_reflns_number_gt 2822
_reflns_number_total 3276
_reflns_threshold_expression >2sigma(I)
_cod_data_source_file c001537g.txt
_cod_data_source_block complex1
_cod_depositor_comments
;
The following automatic conversions were performed:

'_exptl_crystal_density_meas' value 'not measured' was changed to '?'
- the value is perceived as not measured.

Automatic conversion script
Id: cif_fix_values 3008 2015-01-20 13:52:24Z robertas 
;
_cod_original_sg_symbol_H-M p-1
_cod_database_code 7212561

loop_
_symmetry_equiv_pos_as_xyz
'x, y, z'
'-x, -y, -z'

loop_
_atom_site_label
_atom_site_type_symbol
_atom_site_fract_x
_atom_site_fract_y
_atom_site_fract_z
_atom_site_U_iso_or_equiv
_atom_site_adp_type
_atom_site_occupancy
_atom_site_symmetry_multiplicity
_atom_site_calc_flag
_atom_site_refinement_flags
La1 La 1.19167(4) 0.224261(15) 0.326333(12) 0.00990(6) Uani 1 1 d .
O1 O 0.6013(5) 1.10212(18) 0.39300(14) 0.0159(5) Uani 1 1 d .
O2 O 1.0516(5) 1.02403(19) 0.35126(16) 0.0207(5) Uani 1 1 d .
O3 O 0.9252(5) 0.79188(19) 0.51726(14) 0.0183(5) Uani 1 1 d .
O4 O 1.3634(5) 0.6526(2) 0.21226(15) 0.0252(6) Uani 1 1 d .
O5 O 1.2346(5) 0.42553(19) 0.38787(16) 0.0208(5) Uani 1 1 d .
O6 O 1.6778(5) 0.34303(18) 0.34863(14) 0.0164(5) Uani 1 1 d .
O7 O 0.8039(5) 0.20133(19) 0.22626(14) 0.0197(5) Uani 1 1 d .
O8 O 0.4409(5) 0.0998(2) 0.20653(14) 0.0212(5) Uani 1 1 d .
O9 O 0.7998(5) -0.1396(2) 0.11039(15) 0.0269(6) Uani 1 1 d .
N1 N 0.9093(5) 0.8091(2) 0.37546(16) 0.0103(5) Uani 1 1 d .
N2 N 1.3925(5) 0.6404(2) 0.35440(17) 0.0125(5) Uani 1 1 d .
N3 N 0.6954(5) 0.0370(2) 0.05256(16) 0.0152(6) Uani 1 1 d .
C1 C 0.7857(6) 1.0184(3) 0.3755(2) 0.0129(6) Uani 1 1 d .
C2 C 0.6725(6) 0.9024(2) 0.3830(2) 0.0134(6) Uani 1 1 d .
H2A H 0.5573 0.8929 0.4387 0.016 Uiso 1 1 calc R
H2B H 0.5368 0.8990 0.3380 0.016 Uiso 1 1 calc R
C3 C 1.0309(7) 0.7821(3) 0.2895(2) 0.0147(7) Uani 1 1 d .
H3A H 1.1078 0.8507 0.2609 0.018 Uiso 1 1 calc R
H3B H 0.8667 0.7646 0.2575 0.018 Uiso 1 1 calc R
C4 C 1.2744(7) 0.6852(3) 0.2831(2) 0.0142(7) Uani 1 1 d .
C5 C 1.0246(6) 0.7625(2) 0.44563(19) 0.0108(6) Uani 1 1 d .
C6 C 1.2757(6) 0.6695(3) 0.4398(2) 0.0123(6) Uani 1 1 d .
H6A H 1.4397 0.6916 0.4698 0.015 Uiso 1 1 calc R
H6B H 1.2087 0.6006 0.4708 0.015 Uiso 1 1 calc R
C7 C 1.6222(6) 0.5442(3) 0.3491(2) 0.0161(7) Uani 1 1 d .
H7A H 1.7640 0.5498 0.3921 0.019 Uiso 1 1 calc R
H7B H 1.7325 0.5483 0.2922 0.019 Uiso 1 1 calc R
C8 C 1.5006(6) 0.4305(3) 0.36341(19) 0.0116(6) Uani 1 1 d .
C9 C 0.6904(7) 0.1323(3) 0.1872(2) 0.0140(7) Uani 1 1 d .
C10 C 0.8725(7) 0.0862(3) 0.1090(2) 0.0203(7) Uani 1 1 d .
H10A H 0.9694 0.1484 0.0772 0.024 Uiso 1 1 calc R
H10B H 1.0304 0.0277 0.1276 0.024 Uiso 1 1 calc R
C11 C 0.6640(7) -0.0725(3) 0.0605(2) 0.0162(7) Uani 1 1 d .
C12 C 0.4577(7) -0.1182(3) 0.0062(2) 0.0170(7) Uani 1 1 d .
H12A H 0.5728 -0.1782 -0.0273 0.020 Uiso 1 1 calc R
H12B H 0.3068 -0.1545 0.0442 0.020 Uiso 1 1 calc R
O1W O 1.2499(5) 0.3641(2) 0.19548(16) 0.0259(6) Uani 1 1 d .
H13A H 1.1773 0.3400 0.1542 0.039 Uiso 1 1 calc R
H13B H 1.1474 0.4368 0.2083 0.039 Uiso 1 1 d R
O2W O 1.0250(6) 0.6384(2) 0.07640(16) 0.0301(6) Uani 1 1 d .
O3W O 0.7631(5) 0.4329(2) 0.09222(16) 0.0304(6) Uani 1 1 d .

loop_
_atom_site_aniso_label
_atom_site_aniso_U_11
_atom_site_aniso_U_22
_atom_site_aniso_U_33
_atom_site_aniso_U_23
_atom_site_aniso_U_13
_atom_site_aniso_U_12
La1 0.01117(9) 0.00845(9) 0.01027(10) -0.00234(6) -0.00210(6) 0.00010(6)
O1 0.0182(11) 0.0111(11) 0.0177(12) -0.0020(9) -0.0035(9) 0.0040(9)
O2 0.0106(11) 0.0150(12) 0.0361(15) 0.0019(11) -0.0007(10) -0.0020(9)
O3 0.0210(12) 0.0213(13) 0.0117(12) -0.0040(10) 0.0006(9) 0.0023(10)
O4 0.0245(13) 0.0329(15) 0.0168(13) -0.0095(11) -0.0002(10) 0.0066(11)
O5 0.0129(11) 0.0149(12) 0.0351(15) -0.0072(11) 0.0005(10) -0.0026(9)
O6 0.0172(11) 0.0101(11) 0.0217(13) -0.0043(10) -0.0032(10) 0.0022(9)
O7 0.0264(12) 0.0187(12) 0.0164(12) -0.0073(10) -0.0098(10) -0.0021(10)
O8 0.0125(11) 0.0338(14) 0.0183(12) -0.0119(11) 0.0031(10) -0.0040(10)
O9 0.0271(13) 0.0299(14) 0.0230(14) 0.0001(12) -0.0088(11) 0.0032(11)
N1 0.0113(12) 0.0079(12) 0.0115(13) -0.0028(10) -0.0017(10) 0.0022(10)
N2 0.0125(12) 0.0082(13) 0.0161(14) -0.0022(11) -0.0006(11) 0.0022(10)
N3 0.0114(13) 0.0232(15) 0.0115(13) -0.0087(12) -0.0004(11) 0.0001(11)
C1 0.0130(15) 0.0119(16) 0.0131(16) 0.0031(13) -0.0059(13) 0.0032(12)
C2 0.0078(14) 0.0104(15) 0.0212(17) -0.0019(13) -0.0022(13) 0.0030(12)
C3 0.0165(16) 0.0165(17) 0.0101(16) -0.0003(13) -0.0021(13) 0.0019(13)
C4 0.0157(16) 0.0120(16) 0.0151(17) -0.0042(13) -0.0012(13) -0.0008(13)
C5 0.0106(14) 0.0097(15) 0.0125(16) -0.0020(13) 0.0001(12) -0.0030(12)
C6 0.0123(15) 0.0105(15) 0.0139(16) -0.0002(13) -0.0026(12) 0.0004(12)
C7 0.0115(16) 0.0125(16) 0.0233(19) -0.0026(14) -0.0014(14) 0.0042(13)
C8 0.0137(15) 0.0110(15) 0.0106(15) -0.0025(12) -0.0061(12) 0.0011(12)
C9 0.0149(15) 0.0148(16) 0.0117(16) -0.0018(13) -0.0043(13) 0.0036(13)
C10 0.0116(16) 0.034(2) 0.0167(17) -0.0139(16) 0.0013(13) -0.0052(14)
C11 0.0124(15) 0.0249(18) 0.0106(16) -0.0055(14) 0.0021(13) 0.0013(13)
C12 0.0154(16) 0.0184(17) 0.0183(17) -0.0057(14) -0.0019(14) -0.0030(13)
O1W 0.0257(13) 0.0277(14) 0.0242(14) 0.0077(11) -0.0057(11) -0.0056(11)
O2W 0.0351(14) 0.0297(15) 0.0262(15) -0.0031(12) -0.0054(12) -0.0037(12)
O3W 0.0294(14) 0.0350(15) 0.0260(14) 0.0071(12) -0.0030(11) -0.0053(11)

loop_
_atom_type_symbol
_atom_type_description
_atom_type_scat_dispersion_real
_atom_type_scat_dispersion_imag
_atom_type_scat_source
C C 0.0033 0.0016 'International Tables Vol C Tables 4.2.6.8 and 6.1.1.4'
H H 0.0000 0.0000 'International Tables Vol C Tables 4.2.6.8 and 6.1.1.4'
N N 0.0061 0.0033 'International Tables Vol C Tables 4.2.6.8 and 6.1.1.4'
O O 0.0106 0.0060 'International Tables Vol C Tables 4.2.6.8 and 6.1.1.4'
La La -0.2871 2.4523 'International Tables Vol C Tables 4.2.6.8 and 6.1.1.4'

loop_
_geom_angle_atom_site_label_1
_geom_angle_atom_site_label_2
_geom_angle_atom_site_label_3
_geom_angle
_geom_angle_site_symmetry_1
_geom_angle_site_symmetry_3
O3 La1 O1 70.79(7) 2_766 1_645
O3 La1 O7 120.75(7) 2_766 .
O1 La1 O7 137.22(7) 1_645 .
O3 La1 O2 77.61(8) 2_766 1_545
O1 La1 O2 70.97(7) 1_645 1_545
O7 La1 O2 72.15(7) . 1_545
O3 La1 O1W 144.56(8) 2_766 .
O1 La1 O1W 125.95(7) 1_645 .
O7 La1 O1W 70.82(8) . .
O2 La1 O1W 135.11(8) 1_545 .
O3 La1 O8 138.78(7) 2_766 1_655
O1 La1 O8 75.29(7) 1_645 1_655
O7 La1 O8 72.13(7) . 1_655
O2 La1 O8 69.62(8) 1_545 1_655
O1W La1 O8 75.54(8) . 1_655
O3 La1 O6 76.40(7) 2_766 1_455
O1 La1 O6 147.18(7) 1_645 1_455
O7 La1 O6 61.90(7) . 1_455
O2 La1 O6 101.45(7) 1_545 1_455
O1W La1 O6 82.54(7) . 1_455
O8 La1 O6 133.41(7) 1_655 1_455
O3 La1 O5 71.69(7) 2_766 .
O1 La1 O5 101.54(7) 1_645 .
O7 La1 O5 121.23(7) . .
O2 La1 O5 149.08(8) 1_545 .
O1W La1 O5 74.12(8) . .
O8 La1 O5 139.07(7) 1_655 .
O6 La1 O5 68.10(6) 1_455 .
O3 La1 O6 89.98(7) 2_766 .
O1 La1 O6 67.21(7) 1_645 .
O7 La1 O6 143.88(7) . .
O2 La1 O6 138.16(6) 1_545 .
O1W La1 O6 73.08(7) . .
O8 La1 O6 97.96(7) 1_655 .
O6 La1 O6 114.32(7) 1_455 .
O5 La1 O6 46.91(6) . .
O3 La1 C8 84.36(8) 2_766 .
O1 La1 C8 87.51(7) 1_645 .
O7 La1 C8 132.09(8) . .
O2 La1 C8 155.46(8) 1_545 .
O1W La1 C8 67.35(8) . .
O8 La1 C8 117.12(8) 1_655 .
O6 La1 C8 90.17(7) 1_455 .
O5 La1 C8 23.65(7) . .
O6 La1 C8 24.15(7) . .
C1 O1 La1 138.76(19) . 1_465
C1 O2 La1 114.27(19) . 1_565
C5 O3 La1 158.1(2) . 2_766
C8 O5 La1 96.61(18) . .
C8 O6 La1 156.1(2) . 1_655
C8 O6 La1 89.55(17) . .
La1 O6 La1 114.32(7) 1_655 .
C9 O7 La1 145.0(2) . .
C9 O8 La1 106.3(2) . 1_455
C5 N1 C2 118.8(3) . .
C5 N1 C3 123.5(2) . .
C2 N1 C3 117.2(2) . .
C4 N2 C6 124.0(2) . .
C4 N2 C7 119.2(3) . .
C6 N2 C7 116.1(2) . .
C11 N3 C10 120.7(3) . .
C11 N3 C12 124.4(3) . 2_655
C10 N3 C12 114.7(3) . 2_655
O2 C1 O1 124.6(3) . .
O2 C1 C2 118.2(3) . .
O1 C1 C2 117.2(3) . .
N1 C2 C1 113.1(2) . .
N1 C2 H2A 109.0 . .
C1 C2 H2A 109.0 . .
N1 C2 H2B 108.9 . .
C1 C2 H2B 109.0 . .
H2A C2 H2B 107.8 . .
N1 C3 C4 116.4(3) . .
N1 C3 H3A 108.2 . .
C4 C3 H3A 108.2 . .
N1 C3 H3B 108.2 . .
C4 C3 H3B 108.2 . .
H3A C3 H3B 107.3 . .
O4 C4 N2 122.6(3) . .
O4 C4 C3 118.5(3) . .
N2 C4 C3 118.9(3) . .
O3 C5 N1 121.7(3) . .
O3 C5 C6 118.1(3) . .
N1 C5 C6 120.1(3) . .
N2 C6 C5 116.3(2) . .
N2 C6 H6A 108.2 . .
C5 C6 H6A 108.2 . .
N2 C6 H6B 108.2 . .
C5 C6 H6B 108.2 . .
H6A C6 H6B 107.4 . .
N2 C7 C8 113.2(2) . .
N2 C7 H7A 108.9 . .
C8 C7 H7A 108.9 . .
N2 C7 H7B 108.9 . .
C8 C7 H7B 108.9 . .
H7A C7 H7B 107.7 . .
O5 C8 O6 122.2(3) . .
O5 C8 C7 120.3(3) . .
O6 C8 C7 117.4(3) . .
O5 C8 La1 59.74(16) . .
O6 C8 La1 66.30(16) . .
C7 C8 La1 159.1(2) . .
O7 C9 O8 125.3(3) . .
O7 C9 C10 116.5(3) . .
O8 C9 C10 118.3(3) . .
N3 C10 C9 112.8(2) . .
N3 C10 H10A 109.0 . .
C9 C10 H10A 109.0 . .
N3 C10 H10B 109.0 . .
C9 C10 H10B 109.0 . .
H10A C10 H10B 107.8 . .
O9 C11 N3 122.9(3) . .
O9 C11 C12 118.1(3) . .
N3 C11 C12 119.0(3) . .
N3 C12 C11 116.6(3) 2_655 .
N3 C12 H12A 108.1 2_655 .
C11 C12 H12A 108.1 . .
N3 C12 H12B 108.1 2_655 .
C11 C12 H12B 108.1 . .
H12A C12 H12B 107.3 . .
La1 O1W H13A 109.5 . .
La1 O1W H13B 109.4 . .
H13A O1W H13B 109.4 . .

loop_
_geom_bond_atom_site_label_1
_geom_bond_atom_site_label_2
_geom_bond_distance
_geom_bond_site_symmetry_2
La1 O3 2.479(2) 2_766
La1 O1 2.492(2) 1_645
La1 O7 2.526(2) .
La1 O2 2.534(2) 1_545
La1 O1W 2.575(2) .
La1 O8 2.585(2) 1_655
La1 O6 2.599(2) 1_455
La1 O5 2.683(2) .
La1 O6 2.825(2) .
La1 C8 3.086(3) .
O1 C1 1.255(4) .
O1 La1 2.492(2) 1_465
O2 C1 1.246(4) .
O2 La1 2.534(2) 1_565
O3 C5 1.239(4) .
O3 La1 2.479(2) 2_766
O4 C4 1.229(4) .
O5 C8 1.246(4) .
O6 C8 1.263(4) .
O6 La1 2.599(2) 1_655
O7 C9 1.247(4) .
O8 C9 1.249(4) .
O8 La1 2.585(2) 1_455
O9 C11 1.234(4) .
N1 C5 1.327(4) .
N1 C2 1.458(4) .
N1 C3 1.462(4) .
N2 C4 1.342(4) .
N2 C6 1.456(4) .
N2 C7 1.459(4) .
N3 C11 1.324(4) .
N3 C10 1.451(4) .
N3 C12 1.454(4) 2_655
C1 C2 1.523(4) .
C2 H2A 0.9900 .
C2 H2B 0.9900 .
C3 C4 1.506(4) .
C3 H3A 0.9900 .
C3 H3B 0.9900 .
C5 C6 1.497(4) .
C6 H6A 0.9900 .
C6 H6B 0.9900 .
C7 C8 1.516(4) .
C7 H7A 0.9900 .
C7 H7B 0.9900 .
C9 C10 1.524(4) .
C10 H10A 0.9900 .
C10 H10B 0.9900 .
C11 C12 1.500(4) .
C12 N3 1.454(4) 2_655
C12 H12A 0.9900 .
C12 H12B 0.9900 .
O1W H13A 0.8400 .
O1W H13B 0.9599 .
